data_1547566
loop_
_publ_author_name
'Rozen, Shlomo'
'Shaffer, Avshalom'

_publ_section_title
;
 Synthesis of N,N-Dioxopyridazines.
;
_journal_issue 18
_journal_name_full 'Organic letters'
_journal_page_first 4707
_journal_page_last 4709
_journal_paper_doi 10.1021/acs.orglett.7b02310
_journal_volume 19
_journal_year 2017
_chemical_absolute_configuration unk
_chemical_formula_moiety 'C4 H4 N2 O2'
_chemical_formula_sum 'C4 H4 N2 O2'
_chemical_formula_weight 112.09
_space_group_crystal_system monoclinic
_space_group_IT_number 7
_space_group_name_Hall 'P -2yac'
_space_group_name_H-M_alt 'P 1 n 1'
_symmetry_space_group_name_Hall 'P -2yac'
_symmetry_space_group_name_H-M 'P 1 n 1'
_atom_sites_solution_hydrogens geom
_atom_sites_solution_primary direct
_atom_sites_solution_secondary difmap
_audit_creation_method SHELXL-2014/7
_cell_angle_alpha 90
_cell_angle_beta 97.068(5)
_cell_angle_gamma 90
_cell_formula_units_Z 2
_cell_length_a 3.8868(3)
_cell_length_b 5.4329(5)
_cell_length_c 10.8693(10)
_cell_measurement_reflns_used 981
_cell_measurement_temperature 110(2)
_cell_measurement_theta_max 28.312
_cell_measurement_theta_min 3.750
_cell_volume 227.78(3)
_computing_cell_refinement 'Saint, Bruker-AXS'
_computing_data_collection 'Apex2, Bruker-AXS'
_computing_data_reduction 'Saint, Bruker-AXS'
_computing_structure_refinement 'SHELXL-2014/7 (Sheldrick, 2014)'
_computing_structure_solution 'SHELXT-2014 (Sheldrick, 2015)'
_diffrn_ambient_temperature 110(2)
_diffrn_detector_area_resol_mean 1.75
_diffrn_measured_fraction_theta_full 0.998
_diffrn_measured_fraction_theta_max 0.995
_diffrn_measurement_device_type 'ApexDuo, Bruker-AXS'
_diffrn_measurement_method '0.5 deg. \f and \w scans'
_diffrn_radiation_type MoK\a
_diffrn_radiation_wavelength 0.71073
_diffrn_reflns_av_R_equivalents 0.0195
_diffrn_reflns_av_unetI/netI 0.0270
_diffrn_reflns_Laue_measured_fraction_full 0.998
_diffrn_reflns_Laue_measured_fraction_max 0.995
_diffrn_reflns_limit_h_max 5
_diffrn_reflns_limit_h_min -5
_diffrn_reflns_limit_k_max 7
_diffrn_reflns_limit_k_min -7
_diffrn_reflns_limit_l_max 13
_diffrn_reflns_limit_l_min -14
_diffrn_reflns_number 2169
_diffrn_reflns_point_group_measured_fraction_full 0.942
_diffrn_reflns_point_group_measured_fraction_max 0.921
_diffrn_reflns_theta_full 25.242
_diffrn_reflns_theta_max 28.312
_diffrn_reflns_theta_min 3.750
_diffrn_source 'ImuS micro-focus'
_exptl_absorpt_coefficient_mu 0.134
_exptl_absorpt_correction_T_max 0.995
_exptl_absorpt_correction_T_min 0.971
_exptl_absorpt_correction_type multi-scan
_exptl_absorpt_process_details 'Sadabs, Bruker-AXS'
_exptl_crystal_colour colorless
_exptl_crystal_density_diffrn 1.634
_exptl_crystal_description block
_exptl_crystal_F_000 116
_exptl_crystal_size_max 0.328
_exptl_crystal_size_mid 0.184
_exptl_crystal_size_min 0.040
_refine_diff_density_max 0.158
_refine_diff_density_min -0.188
_refine_diff_density_rms 0.040
_refine_ls_abs_structure_details
;
 Flack x determined using 427 quotients [(I+)-(I-)]/[(I+)+(I-)]
 (Parsons, Flack and Wagner, Acta Cryst. B69 (2013) 249-259).
;
_refine_ls_abs_structure_Flack 0.3(6)
_refine_ls_extinction_method none
_refine_ls_goodness_of_fit_ref 1.092
_refine_ls_hydrogen_treatment constr
_refine_ls_matrix_type full
_refine_ls_number_parameters 73
_refine_ls_number_reflns 1044
_refine_ls_number_restraints 2
_refine_ls_restrained_S_all 1.091
_refine_ls_R_factor_all 0.0316
_refine_ls_R_factor_gt 0.0292
_refine_ls_shift/su_max 0.000
_refine_ls_shift/su_mean 0.000
_refine_ls_structure_factor_coef Fsqd
_refine_ls_weighting_details 'w=1/[\s^2^(Fo^2^)+(0.0357P)^2^+0.0394P] where P=(Fo^2^+2Fc^2^)/3'
_refine_ls_weighting_scheme calc
_refine_ls_wR_factor_gt 0.0710
_refine_ls_wR_factor_ref 0.0731
_reflns_Friedel_coverage 0.841
_reflns_Friedel_fraction_full 0.886
_reflns_Friedel_fraction_max 0.847
_reflns_number_gt 981
_reflns_number_total 1044
_reflns_threshold_expression 'I > 2\s(I)'
_cod_data_source_file ol7b02310_si_001.cif
_cod_data_source_block N,N-dioxopyridazine
_cod_database_code 1547566
_shelx_shelxl_version_number 2014/7
_shelx_space_group_comment
;
The symmetry employed for this shelxl refinement is uniquely defined
by the following loop, which should always be used as a source of
symmetry information in preference to the above space-group names.
They are only intended as comments.
;
_shelx_estimated_absorpt_t_min 0.957
_shelx_estimated_absorpt_t_max 0.995

loop_
_space_group_symop_operation_xyz
'x, y, z'
'x+1/2, -y, z+1/2'

loop_
_atom_site_label
_atom_site_type_symbol
_atom_site_fract_x
_atom_site_fract_y
_atom_site_fract_z
_atom_site_U_iso_or_equiv
_atom_site_adp_type
_atom_site_occupancy
_atom_site_site_symmetry_order
_atom_site_calc_flag
_atom_site_refinement_flags_posn
_atom_site_refinement_flags_adp
C1 C 0.5196(5) 0.4515(4) 0.62919(18) 0.0145(5) Uani 1 1 d . .
H1 H 0.5946 0.5852 0.6821 0.017 Uiso 1 1 calc R U
C2 C 0.3301(6) 0.2664(4) 0.6733(2) 0.0153(4) Uani 1 1 d . .
H2 H 0.2755 0.2709 0.7561 0.018 Uiso 1 1 calc R U
C3 C 0.2186(5) 0.0721(4) 0.59568(19) 0.0151(4) Uani 1 1 d . .
H3 H 0.0876 -0.0585 0.6247 0.018 Uiso 1 1 calc R U
N5 N 0.4884(4) 0.2533(3) 0.43274(15) 0.0129(4) Uani 1 1 d . .
O5 O 0.5758(4) 0.2603(3) 0.32493(14) 0.0189(4) Uani 1 1 d . .
N6 N 0.6027(4) 0.4488(3) 0.51198(15) 0.0125(4) Uani 1 1 d . .
O6 O 0.7838(4) 0.6123(3) 0.46721(16) 0.0197(4) Uani 1 1 d . .
C4 C 0.3004(5) 0.0711(4) 0.4758(2) 0.0151(4) Uani 1 1 d . .
H4 H 0.2225 -0.0611 0.4223 0.018 Uiso 1 1 calc R U

loop_
_atom_site_aniso_label
_atom_site_aniso_U_11
_atom_site_aniso_U_22
_atom_site_aniso_U_33
_atom_site_aniso_U_23
_atom_site_aniso_U_13
_atom_site_aniso_U_12
C1 0.0136(11) 0.0166(12) 0.0128(10) -0.0021(7) -0.0001(8) 0.0011(8)
C2 0.0157(10) 0.0199(11) 0.0106(8) 0.0021(8) 0.0027(7) 0.0049(8)
C3 0.0137(10) 0.0146(11) 0.0176(10) 0.0059(8) 0.0036(8) 0.0004(8)
N5 0.0130(9) 0.0135(10) 0.0119(9) -0.0011(7) 0.0012(7) 0.0020(7)
O5 0.0261(9) 0.0223(9) 0.0094(7) 0.0002(6) 0.0065(6) 0.0022(7)
N6 0.0144(9) 0.0105(9) 0.0123(8) 0.0005(7) 0.0009(7) -0.0001(7)
O6 0.0215(7) 0.0164(7) 0.0218(7) 0.0034(6) 0.0055(6) -0.0055(7)
C4 0.0152(10) 0.0125(10) 0.0174(10) -0.0008(9) 0.0015(8) 0.0015(9)

loop_
_atom_type_symbol
_atom_type_description
_atom_type_scat_dispersion_real
_atom_type_scat_dispersion_imag
_atom_type_scat_source
C C 0.0033 0.0016 'International Tables Vol C Tables 4.2.6.8 and 6.1.1.4'
H H 0.0000 0.0000 'International Tables Vol C Tables 4.2.6.8 and 6.1.1.4'
N N 0.0061 0.0033 'International Tables Vol C Tables 4.2.6.8 and 6.1.1.4'
O O 0.0106 0.0060 'International Tables Vol C Tables 4.2.6.8 and 6.1.1.4'

loop_
_geom_angle_atom_site_label_1
_geom_angle_atom_site_label_2
_geom_angle_atom_site_label_3
_geom_angle
N6 C1 C2 121.6(2)
N6 C1 H1 119.2
C2 C1 H1 119.2
C1 C2 C3 119.2(2)
C1 C2 H2 120.4
C3 C2 H2 120.4
C4 C3 C2 119.2(2)
C4 C3 H3 120.4
C2 C3 H3 120.4
O5 N5 C4 124.36(17)
O5 N5 N6 116.51(16)
C4 N5 N6 119.12(15)
O6 N6 C1 124.23(17)
O6 N6 N5 116.33(15)
C1 N6 N5 119.44(16)
N5 C4 C3 121.52(19)
N5 C4 H4 119.2
C3 C4 H4 119.2

loop_
_geom_bond_atom_site_label_1
_geom_bond_atom_site_label_2
_geom_bond_distance
C1 N6 1.353(2)
C1 C2 1.368(3)
C1 H1 0.9500
C2 C3 1.387(3)
C2 H2 0.9500
C3 C4 1.379(3)
C3 H3 0.9500
N5 O5 1.260(2)
N5 C4 1.348(2)
N5 N6 1.405(2)
N6 O6 1.267(2)
C4 H4 0.9500
